data_7041132
loop_
_publ_author_name
'Zhang, Ru-Xia'
'Chang, Yi-Xin'
'Shen, Hai-Yun'
'Wang, Wen-Min'
'Zhou, Xiao-Pu'
'Wang, Ni-Ni'
'Cui, Jian-Zhong'
'Gao, Hong-Ling'

_publ_section_title
;
 Modulation of the relaxation dynamics of linear-shaped tetranuclear
 rare-earth clusters through utilizing different solvents.
;
_journal_issue 47
_journal_name_full 'Dalton transactions (Cambridge, England : 2003)'
_journal_page_first 19117
_journal_page_last 19126
_journal_paper_doi 10.1039/c6dt03500k
_journal_volume 45
_journal_year 2016
_chemical_formula_moiety 'C152 H122 Lu4 N10 O24'
_chemical_formula_sum 'C152 H122 Lu4 N10 O24'
_chemical_formula_weight 3172.47
_space_group_crystal_system monoclinic
_space_group_IT_number 14
_space_group_name_Hall '-P 2yn'
_space_group_name_H-M_alt 'P 1 21/n 1'
_symmetry_space_group_name_Hall '-P 2yn'
_symmetry_space_group_name_H-M 'P 1 21/n 1'
_atom_sites_solution_hydrogens geom
_atom_sites_solution_primary direct
_audit_creation_date 2016-06-17
_audit_creation_method
;
Olex2 1.2
(compiled 2016.02.19 svn.r3266 for OlexSys, GUI svn.r5155)
;
_audit_update_record
;
2016-11-04 deposited with the CCDC.
2016-11-07 downloaded from the CCDC.
;
_cell_angle_alpha 90
_cell_angle_beta 102.641(4)
_cell_angle_gamma 90
_cell_formula_units_Z 2
_cell_length_a 13.491(3)
_cell_length_b 18.468(3)
_cell_length_c 27.301(5)
_cell_measurement_reflns_used 8688
_cell_measurement_temperature 113
_cell_measurement_theta_max 27.5
_cell_measurement_theta_min 3.0
_cell_volume 6637(2)
_computing_cell_refinement
;
CrystalClear-SM Expert 2.1 b42 (Rigaku, 2015)
;
_computing_data_collection
;
CrystalClear-SM Expert 2.1 b42 (Rigaku, 2015)
;
_computing_data_reduction
;
CrystalClear-SM Expert 2.1 b42 (Rigaku, 2015)
;
_computing_molecular_graphics 'Olex2 (Dolomanov et al., 2009)'
_computing_publication_material 'Olex2 (Dolomanov et al., 2009)'
_computing_structure_refinement 'ShelXL (Sheldrick, 2015)'
_computing_structure_solution 'ShelXS (Sheldrick, 2008)'
_diffrn_ambient_temperature 113
_diffrn_detector PILT
_diffrn_detector_area_resol_mean 5.8140
_diffrn_measured_fraction_theta_full 0.997
_diffrn_measured_fraction_theta_max 0.997
_diffrn_measurement_details
;
scan:
    Number of images: 360
               Slice: -105.0000 - 75.0000
         Image width: 0.5000
            Exp time: 50.0000
       Rotation axis: Omega
               Omega: 0.0000
                 Chi: 45.0000
                 Phi: 0.0000
                 XTD: 44.9957
              2theta: -15.0342
scan:
    Number of images: 300
               Slice: -105.0000 - 45.0000
         Image width: 0.5000
            Exp time: 50.0000
       Rotation axis: Omega
               Omega: 0.0000
                 Chi: 45.0000
                 Phi: 90.0000
                 XTD: 44.9957
              2theta: -15.0342
scan:
    Number of images: 200
               Slice: -105.0000 - -5.0000
         Image width: 0.5000
            Exp time: 50.0000
       Rotation axis: Omega
               Omega: 0.0000
                 Chi: 45.0000
                 Phi: 180.0000
                 XTD: 44.9957
              2theta: -15.0342
;
_diffrn_measurement_device
;
AFC10: Fixed Chi 2 circle
;
_diffrn_measurement_device_type 'Rigaku Pilatus 200K'
_diffrn_measurement_method '\w scans'
_diffrn_measurement_specimen_support Fiber
_diffrn_orient_matrix_type d*Trek
_diffrn_orient_matrix_UB_11 -0.020297
_diffrn_orient_matrix_UB_12 -0.013838
_diffrn_orient_matrix_UB_13 0.071881
_diffrn_orient_matrix_UB_21 0.052135
_diffrn_orient_matrix_UB_22 -0.004913
_diffrn_orient_matrix_UB_23 0.013776
_diffrn_orient_matrix_UB_31 -0.000748
_diffrn_orient_matrix_UB_32 0.034366
_diffrn_orient_matrix_UB_33 0.015086
_diffrn_radiation_monochromator Confocal
_diffrn_radiation_type MoK\a
_diffrn_radiation_wavelength 0.71073
_diffrn_reflns_av_R_equivalents 0.1069
_diffrn_reflns_av_unetI/netI 0.0609
_diffrn_reflns_Laue_measured_fraction_full 0.997
_diffrn_reflns_Laue_measured_fraction_max 0.997
_diffrn_reflns_limit_h_max 16
_diffrn_reflns_limit_h_min -13
_diffrn_reflns_limit_k_max 21
_diffrn_reflns_limit_k_min -21
_diffrn_reflns_limit_l_max 32
_diffrn_reflns_limit_l_min -32
_diffrn_reflns_number 54639
_diffrn_reflns_point_group_measured_fraction_full 0.997
_diffrn_reflns_point_group_measured_fraction_max 0.997
_diffrn_reflns_theta_full 25.020
_diffrn_reflns_theta_max 25.020
_diffrn_reflns_theta_min 3.035
_diffrn_source 'Rotating Anode'
_diffrn_source_current 24.0
_diffrn_source_power 1.2
_diffrn_source_voltage 50.0
_exptl_absorpt_coefficient_mu 3.025
_exptl_absorpt_correction_T_max 1.000
_exptl_absorpt_correction_T_min 0.525
_exptl_absorpt_correction_type multi-scan
_exptl_crystal_colour Colorless
_exptl_crystal_density_diffrn 1.587
_exptl_crystal_density_method "'not measured'"
_exptl_crystal_description Prism
_exptl_crystal_F_000 3160
_exptl_crystal_preparation Fiber
_exptl_crystal_size_max 0.16
_exptl_crystal_size_mid 0.14
_exptl_crystal_size_min 0.12
_refine_diff_density_max 4.301
_refine_diff_density_min -1.590
_refine_diff_density_rms 0.234
_refine_ls_extinction_method none
_refine_ls_goodness_of_fit_ref 1.184
_refine_ls_hydrogen_treatment constr
_refine_ls_matrix_type full
_refine_ls_number_parameters 860
_refine_ls_number_reflns 11662
_refine_ls_number_restraints 12
_refine_ls_restrained_S_all 1.185
_refine_ls_R_factor_all 0.1106
_refine_ls_R_factor_gt 0.0743
_refine_ls_shift/su_max 0.002
_refine_ls_shift/su_mean 0.000
_refine_ls_structure_factor_coef Fsqd
_refine_ls_weighting_details 'w=1/[\s^2^(Fo^2^)+(0.0904P)^2^+79.1991P] where P=(Fo^2^+2Fc^2^)/3'
_refine_ls_weighting_scheme calc
_refine_ls_wR_factor_gt 0.1753
_refine_ls_wR_factor_ref 0.2145
_reflns_Friedel_coverage 0.000
_reflns_number_gt 8651
_reflns_number_total 11662
_reflns_threshold_expression 'I > 2\s(I)'
_cod_data_source_file c6dt03500k2.cif
_cod_data_source_block 6
_cod_depositor_comments
;
The following automatic conversions were performed:

'_exptl_absorpt_correction_type' value 'Multi-scan' changed to
'multi-scan' according to
/usr/data/users/saulius/crontab/automatic-downloads/rss-feeds/RSC/lib/dictionaries/cif_core.dic
dictionary named 'cif_core.dic' version 2.4.2 from 2011-04-26.

Automatic conversion script
Id: cif_fix_values 4268 2015-11-12 08:31:59Z antanas 

 Adding full bibliography for 7041127--7041135.cif.
;
_cod_database_code 7041132
_shelx_space_group_comment
;
The symmetry employed for this shelxl refinement is uniquely defined
by the following loop, which should always be used as a source of
symmetry information in preference to the above space-group names.
They are only intended as comments.
;
_shelx_estimated_absorpt_t_max 0.713
_shelx_estimated_absorpt_t_min 0.643
_olex2_refinement_description
;
1. Fixed Uiso
 At 1.2 times of:
  All C(H) groups
 At 1.5 times of:
  All C(H,H,H) groups, All O(H) groups
2. Uiso/Uaniso restraints and constraints
Uanis(C61) \\sim Ueq, Uanis(C62) \\sim Ueq: with sigma of 0.01 and sigma for
terminal atoms of 0.02
3.a Aromatic/amide H refined with riding coordinates:
 C3(H3A), C4(H4), C5(H5), C7(H7), C8(H8), C10(H10), C14(H14), C15(H15),
 C16(H16), C17(H17), C18(H18), C21(H21), C24(H24), C25(H25), C26(H26), C27(H27),
  C28(H28), C29(H29), C30(H30), C31(H31), C32(H32), C33(H33), C36(H36),
 C39(H39), C40(H40), C41(H41), C42(H42), C43(H43), C44(H44), C45(H45), C46(H46),
  C47(H47), C48(H48), C51(H51), C54(H54), C55(H55), C56(H56), C57(H57),
 C58(H58), C59(H59), C60(H60), C61(H61), C62(H62), C63(H63), C66(H66), C69(H69),
  C70(H70), C71(H71), C72(H72), C73(H73), C74(H74)
3.b Idealised Me refined as rotating group:
 C13(H13A,H13B,H13C), C75(H75A,H75B,H75C), C76(H76A,H76B,H76C)
3.c Idealised tetrahedral OH refined as rotating group:
 O3(H3)
;
_shelx_shelxl_version_number 2014/8
_olex2_submission_special_instructions 'No special instructions were received'

loop_
_space_group_symop_operation_xyz
'x, y, z'
'-x+1/2, y+1/2, -z+1/2'
'-x, -y, -z'
'x-1/2, -y-1/2, z-1/2'

loop_
_atom_site_label
_atom_site_type_symbol
_atom_site_fract_x
_atom_site_fract_y
_atom_site_fract_z
_atom_site_U_iso_or_equiv
_atom_site_adp_type
_atom_site_occupancy
_atom_site_site_symmetry_order
_atom_site_calc_flag
_atom_site_refinement_flags_posn
_atom_site_refinement_flags_adp
Lu1 Lu 0.53640(4) 0.04580(3) 0.44462(2) 0.03273(17) Uani 1 1 d . .
Lu2 Lu 0.54792(4) 0.17261(3) 0.25043(2) 0.03846(18) Uani 1 1 d . .
O1 O 0.5169(6) 0.0640(4) 0.5269(3) 0.0356(18) Uani 1 1 d . .
O2 O 0.5668(6) -0.0014(4) 0.3719(3) 0.0380(19) Uani 1 1 d . .
O3 O 0.6062(8) 0.0078(5) 0.2095(4) 0.056(3) Uani 1 1 d . .
H3 H 0.6303 0.0382 0.1924 0.084 Uiso 1 1 calc GR .
O4 O 0.6656(6) 0.1232(4) 0.4579(3) 0.040(2) Uani 1 1 d . .
O5 O 0.6769(6) -0.0198(4) 0.4769(3) 0.0358(18) Uani 1 1 d . .
O6 O 0.4144(6) 0.2394(5) 0.2595(3) 0.041(2) Uani 1 1 d . .
O7 O 0.4050(7) 0.1216(5) 0.2011(3) 0.049(2) Uani 1 1 d . .
O8 O 0.5645(7) 0.2755(5) 0.2083(3) 0.042(2) Uani 1 1 d . .
O9 O 0.5857(8) 0.1395(5) 0.1754(3) 0.053(2) Uani 1 1 d . .
O10 O 0.7201(7) 0.1711(5) 0.2647(4) 0.053(2) Uani 1 1 d . .
O11 O 0.6071(7) 0.2497(5) 0.3152(3) 0.045(2) Uani 1 1 d . .
O12 O 0.3673(6) 0.0394(5) 0.4047(3) 0.042(2) Uani 1 1 d . .
N1 N 0.4682(7) 0.1649(5) 0.4568(4) 0.035(2) Uani 1 1 d . .
N2 N 0.5032(7) 0.1271(5) 0.3693(4) 0.032(2) Uani 1 1 d . .
N3 N 0.5241(8) 0.1029(6) 0.3246(4) 0.037(2) Uani 1 1 d . .
N4 N 0.5849(8) 0.0412(6) 0.2508(4) 0.041(2) Uani 1 1 d . .
N5 N 0.2054(8) 0.0063(7) 0.3702(4) 0.046(3) Uani 1 1 d . .
C1 C 0.4674(9) 0.1844(7) 0.5044(5) 0.037(3) Uani 1 1 d . .
C2 C 0.4961(9) 0.1288(7) 0.5422(5) 0.040(3) Uani 1 1 d . .
C3 C 0.4966(10) 0.1481(7) 0.5905(5) 0.044(3) Uani 1 1 d . .
H3A H 0.5158 0.1130 0.6163 0.053 Uiso 1 1 calc R .
C4 C 0.4697(10) 0.2180(7) 0.6034(5) 0.044(3) Uani 1 1 d . .
H4 H 0.4711 0.2289 0.6376 0.053 Uiso 1 1 calc R .
C5 C 0.4414(11) 0.2712(7) 0.5675(5) 0.049(3) Uani 1 1 d . .
H5 H 0.4247 0.3185 0.5769 0.059 Uiso 1 1 calc R .
C6 C 0.4375(10) 0.2539(7) 0.5163(5) 0.042(3) Uani 1 1 d . .
C7 C 0.4073(10) 0.3024(8) 0.4761(5) 0.046(3) Uani 1 1 d . .
H7 H 0.3847 0.3496 0.4824 0.055 Uiso 1 1 calc R .
C8 C 0.4102(11) 0.2824(7) 0.4278(5) 0.047(3) Uani 1 1 d . .
H8 H 0.3907 0.3151 0.4005 0.056 Uiso 1 1 calc R .
C9 C 0.4432(9) 0.2112(7) 0.4201(5) 0.038(3) Uani 1 1 d . .
C10 C 0.4592(9) 0.1878(7) 0.3708(5) 0.041(3) Uani 1 1 d . .
H10 H 0.4378 0.2167 0.3416 0.050 Uiso 1 1 calc R .
C11 C 0.5590(9) 0.0352(6) 0.3321(5) 0.037(3) Uani 1 1 d . .
C12 C 0.5823(9) -0.0023(7) 0.2873(5) 0.041(3) Uani 1 1 d . .
C13 C 0.6037(10) -0.0807(7) 0.2875(5) 0.041(3) Uani 1 1 d . .
H13A H 0.5468 -0.1057 0.2655 0.062 Uiso 1 1 calc GR .
H13B H 0.6126 -0.0995 0.3217 0.062 Uiso 1 1 calc GR .
H13C H 0.6659 -0.0889 0.2753 0.062 Uiso 1 1 calc GR .
C14 C 0.7725(12) 0.2531(8) 0.4611(6) 0.062(4) Uani 1 1 d . .
H14 H 0.7234 0.2432 0.4312 0.074 Uiso 1 1 calc R .
C15 C 0.8138(13) 0.3213(8) 0.4684(7) 0.073(5) Uani 1 1 d . .
H15 H 0.7971 0.3572 0.4431 0.087 Uiso 1 1 calc R .
C16 C 0.8793(16) 0.3362(9) 0.5128(8) 0.094(7) Uani 1 1 d . .
H16 H 0.9071 0.3836 0.5183 0.113 Uiso 1 1 calc R .
C17 C 0.9060(16) 0.2860(9) 0.5493(7) 0.090(7) Uani 1 1 d . .
H17 H 0.9503 0.2979 0.5803 0.108 Uiso 1 1 calc R .
C18 C 0.8663(13) 0.2154(8) 0.5402(7) 0.067(5) Uani 1 1 d . .
H18 H 0.8857 0.1789 0.5649 0.081 Uiso 1 1 calc R .
C19 C 0.8002(10) 0.1990(7) 0.4959(5) 0.043(3) Uani 1 1 d . .
C20 C 0.7546(10) 0.1267(7) 0.4855(5) 0.040(3) Uani 1 1 d . .
C21 C 0.8093(9) 0.0627(7) 0.5049(5) 0.040(3) Uani 1 1 d . .
H21 H 0.8770 0.0681 0.5238 0.049 Uiso 1 1 calc R .
C22 C 0.7694(9) -0.0068(7) 0.4978(4) 0.035(3) Uani 1 1 d . .
C23 C 0.8374(9) -0.0707(7) 0.5161(4) 0.037(3) Uani 1 1 d . .
C24 C 0.9375(11) -0.0656(8) 0.5390(5) 0.050(3) Uani 1 1 d . .
H24 H 0.9686 -0.0193 0.5448 0.060 Uiso 1 1 calc R .
C25 C 0.9949(11) -0.1280(9) 0.5539(6) 0.061(4) Uani 1 1 d . .
H25 H 1.0652 -0.1234 0.5689 0.074 Uiso 1 1 calc R .
C26 C 0.9522(10) -0.1955(8) 0.5474(6) 0.058(4) Uani 1 1 d . .
H26 H 0.9916 -0.2378 0.5572 0.070 Uiso 1 1 calc R .
C27 C 0.8477(12) -0.1997(8) 0.5258(7) 0.065(4) Uani 1 1 d . .
H27 H 0.8152 -0.2456 0.5225 0.078 Uiso 1 1 calc R .
C28 C 0.7918(11) -0.1392(7) 0.5093(6) 0.050(3) Uani 1 1 d . .
H28 H 0.7221 -0.1437 0.4933 0.059 Uiso 1 1 calc R .
C29 C 0.3603(12) 0.3786(8) 0.2718(5) 0.056(4) Uani 1 1 d . .
H29 H 0.4232 0.3603 0.2904 0.067 Uiso 1 1 calc R .
C30 C 0.3288(12) 0.4495(9) 0.2810(5) 0.062(4) Uani 1 1 d . .
H30 H 0.3708 0.4795 0.3052 0.075 Uiso 1 1 calc R .
C31 C 0.2351(13) 0.4748(9) 0.2539(5) 0.061(4) Uani 1 1 d . .
H31 H 0.2121 0.5218 0.2603 0.073 Uiso 1 1 calc R .
C32 C 0.1777(10) 0.4322(9) 0.2189(5) 0.052(4) Uani 1 1 d . .
H32 H 0.1146 0.4502 0.2004 0.062 Uiso 1 1 calc R .
C33 C 0.2075(10) 0.3637(8) 0.2091(5) 0.048(3) Uani 1 1 d . .
H33 H 0.1651 0.3352 0.1840 0.057 Uiso 1 1 calc R .
C34 C 0.2988(10) 0.3358(7) 0.2354(4) 0.042(3) Uani 1 1 d . .
C35 C 0.3391(10) 0.2633(7) 0.2261(4) 0.038(3) Uani 1 1 d . .
C36 C 0.2978(10) 0.2236(8) 0.1824(5) 0.049(3) Uani 1 1 d . .
H36 H 0.2470 0.2460 0.1574 0.059 Uiso 1 1 calc R .
C37 C 0.3271(11) 0.1537(8) 0.1740(5) 0.049(3) Uani 1 1 d . .
C38 C 0.2673(12) 0.1088(9) 0.1306(6) 0.058(4) Uani 1 1 d . .
C39 C 0.1895(16) 0.1371(13) 0.0952(9) 0.108(9) Uani 1 1 d . .
H39 H 0.1698 0.1862 0.0973 0.130 Uiso 1 1 calc R .
C40 C 0.1383(19) 0.0929(16) 0.0554(9) 0.132(11) Uani 1 1 d . .
H40 H 0.0866 0.1129 0.0296 0.158 Uiso 1 1 calc R .
C41 C 0.1633(17) 0.0214(13) 0.0542(8) 0.094(7) Uani 1 1 d . .
H41 H 0.1270 -0.0090 0.0283 0.113 Uiso 1 1 calc R .
C42 C 0.2381(16) -0.0056(11) 0.0891(6) 0.078(5) Uani 1 1 d . .
H42 H 0.2558 -0.0552 0.0878 0.094 Uiso 1 1 calc R .
C43 C 0.2898(16) 0.0370(9) 0.1267(6) 0.072(5) Uani 1 1 d . .
H43 H 0.3433 0.0163 0.1511 0.086 Uiso 1 1 calc R .
C44 C 0.6111(10) 0.4202(7) 0.2078(5) 0.040(3) Uani 1 1 d . .
H44 H 0.5911 0.4006 0.2363 0.048 Uiso 1 1 calc R .
C45 C 0.6306(11) 0.4926(7) 0.2052(5) 0.049(3) Uani 1 1 d . .
H45 H 0.6238 0.5232 0.2322 0.059 Uiso 1 1 calc R .
C46 C 0.6592(11) 0.5217(8) 0.1649(5) 0.048(3) Uani 1 1 d . .
H46 H 0.6739 0.5720 0.1647 0.057 Uiso 1 1 calc R .
C47 C 0.6674(10) 0.4811(8) 0.1255(5) 0.049(3) Uani 1 1 d . .
H47 H 0.6862 0.5024 0.0972 0.058 Uiso 1 1 calc R .
C48 C 0.6476(9) 0.4065(7) 0.1266(5) 0.039(3) Uani 1 1 d . .
H48 H 0.6526 0.3771 0.0987 0.047 Uiso 1 1 calc R .
C49 C 0.6209(9) 0.3756(7) 0.1679(4) 0.038(3) Uani 1 1 d . .
C50 C 0.6034(10) 0.2954(7) 0.1730(5) 0.040(3) Uani 1 1 d . .
C51 C 0.6322(11) 0.2461(7) 0.1388(5) 0.043(3) Uani 1 1 d . .
H51 H 0.6623 0.2653 0.1132 0.052 Uiso 1 1 calc R .
C52 C 0.6192(11) 0.1717(8) 0.1402(5) 0.047(3) Uani 1 1 d . .
C53 C 0.6325(12) 0.1252(7) 0.0982(5) 0.052(3) Uani 1 1 d . .
C54 C 0.5786(12) 0.0585(8) 0.0905(6) 0.052(3) Uani 1 1 d . .
H54 H 0.5342 0.0452 0.1117 0.063 Uiso 1 1 calc R .
C55 C 0.5909(13) 0.0137(9) 0.0527(7) 0.068(4) Uani 1 1 d . .
H55 H 0.5554 -0.0310 0.0478 0.081 Uiso 1 1 calc R .
C56 C 0.6556(14) 0.0331(9) 0.0207(6) 0.065(4) Uani 1 1 d . .
H56 H 0.6661 0.0008 -0.0048 0.078 Uiso 1 1 calc R .
C57 C 0.7022(15) 0.0979(9) 0.0267(6) 0.069(5) Uani 1 1 d . .
H57 H 0.7423 0.1126 0.0039 0.083 Uiso 1 1 calc R .
C58 C 0.6924(13) 0.1440(8) 0.0663(6) 0.059(4) Uani 1 1 d . .
H58 H 0.7280 0.1888 0.0708 0.071 Uiso 1 1 calc R .
C59 C 0.8946(15) 0.1657(10) 0.2265(7) 0.072(5) Uani 1 1 d . .
H59 H 0.8345 0.1431 0.2083 0.086 Uiso 1 1 calc R .
C60 C 0.9854(14) 0.1518(11) 0.2114(8) 0.079(6) Uani 1 1 d . .
H60 H 0.9895 0.1202 0.1844 0.094 Uiso 1 1 calc R .
C61 C 1.0692(15) 0.1881(12) 0.2394(8) 0.083(5) Uani 1 1 d . U
H61 H 1.1328 0.1808 0.2306 0.100 Uiso 1 1 calc R .
C62 C 1.0668(16) 0.2332(12) 0.2782(8) 0.085(6) Uani 1 1 d . U
H62 H 1.1263 0.2570 0.2959 0.102 Uiso 1 1 calc R .
C63 C 0.9779(12) 0.2426(10) 0.2903(8) 0.076(5) Uani 1 1 d . .
H63 H 0.9754 0.2737 0.3178 0.092 Uiso 1 1 calc R .
C64 C 0.8869(12) 0.2095(9) 0.2653(7) 0.063(4) Uani 1 1 d . .
C65 C 0.7856(12) 0.2222(9) 0.2779(6) 0.060(4) Uani 1 1 d . .
C66 C 0.7678(11) 0.2830(8) 0.3036(5) 0.052(4) Uani 1 1 d . .
H66 H 0.8192 0.3190 0.3106 0.063 Uiso 1 1 calc R .
C67 C 0.6775(9) 0.2948(8) 0.3203(5) 0.041(3) Uani 1 1 d . .
C68 C 0.6607(10) 0.3643(7) 0.3458(5) 0.043(3) Uani 1 1 d . .
C69 C 0.7069(14) 0.4283(9) 0.3370(6) 0.069(5) Uani 1 1 d . .
H69 H 0.7560 0.4287 0.3168 0.083 Uiso 1 1 calc R .
C70 C 0.6803(16) 0.4928(10) 0.3583(8) 0.081(5) Uani 1 1 d . .
H70 H 0.7101 0.5374 0.3518 0.098 Uiso 1 1 calc R .
C71 C 0.6114(14) 0.4913(9) 0.3885(7) 0.066(4) Uani 1 1 d . .
H71 H 0.5942 0.5353 0.4027 0.079 Uiso 1 1 calc R .
C72 C 0.5672(13) 0.4288(9) 0.3988(6) 0.059(4) Uani 1 1 d . .
H72 H 0.5216 0.4282 0.4208 0.071 Uiso 1 1 calc R .
C73 C 0.5912(11) 0.3644(8) 0.3757(6) 0.054(4) Uani 1 1 d . .
H73 H 0.5584 0.3205 0.3810 0.065 Uiso 1 1 calc R .
C74 C 0.2997(10) -0.0066(8) 0.3968(5) 0.042(3) Uani 1 1 d . .
H74 H 0.3151 -0.0537 0.4103 0.051 Uiso 1 1 calc R .
C75 C 0.1292(11) -0.0497(8) 0.3598(6) 0.056(4) Uani 1 1 d . .
H75A H 0.1123 -0.0597 0.3237 0.084 Uiso 1 1 calc GR .
H75B H 0.0681 -0.0335 0.3705 0.084 Uiso 1 1 calc GR .
H75C H 0.1554 -0.0938 0.3781 0.084 Uiso 1 1 calc GR .
C76 C 0.1771(11) 0.0779(8) 0.3492(6) 0.056(4) Uani 1 1 d . .
H76A H 0.2363 0.1101 0.3570 0.083 Uiso 1 1 calc GR .
H76B H 0.1226 0.0977 0.3637 0.083 Uiso 1 1 calc GR .
H76C H 0.1536 0.0741 0.3127 0.083 Uiso 1 1 calc GR .

loop_
_atom_site_aniso_label
_atom_site_aniso_U_11
_atom_site_aniso_U_22
_atom_site_aniso_U_33
_atom_site_aniso_U_23
_atom_site_aniso_U_13
_atom_site_aniso_U_12
Lu1 0.0335(3) 0.0294(3) 0.0318(3) 0.0058(2) -0.0005(2) -0.0010(2)
Lu2 0.0457(3) 0.0324(3) 0.0374(3) 0.0058(2) 0.0092(2) 0.0028(2)
O1 0.041(5) 0.031(4) 0.031(4) 0.006(3) -0.001(3) -0.004(4)
O2 0.042(5) 0.029(4) 0.039(5) 0.011(4) 0.000(4) 0.004(4)
O3 0.075(7) 0.041(5) 0.059(6) 0.006(5) 0.029(5) 0.001(5)
O4 0.035(5) 0.036(5) 0.043(5) 0.008(4) -0.002(4) -0.003(4)
O5 0.026(4) 0.028(4) 0.048(5) 0.004(4) -0.003(4) -0.002(3)
O6 0.039(5) 0.039(5) 0.042(5) 0.005(4) 0.002(4) 0.011(4)
O7 0.059(6) 0.036(5) 0.050(5) 0.000(4) 0.005(5) -0.001(4)
O8 0.059(6) 0.037(5) 0.031(4) 0.009(4) 0.016(4) -0.001(4)
O9 0.079(7) 0.043(5) 0.043(5) 0.003(4) 0.025(5) 0.004(5)
O10 0.051(6) 0.044(5) 0.065(6) 0.015(5) 0.014(5) 0.007(5)
O11 0.045(5) 0.039(5) 0.048(5) 0.014(4) 0.005(4) -0.004(4)
O12 0.030(4) 0.045(5) 0.047(5) 0.012(4) 0.001(4) -0.007(4)
N1 0.038(5) 0.032(5) 0.032(5) 0.004(4) 0.000(4) -0.001(4)
N2 0.027(5) 0.032(5) 0.034(5) 0.003(4) 0.002(4) 0.002(4)
N3 0.039(5) 0.039(6) 0.031(5) 0.007(4) 0.004(4) 0.007(5)
N4 0.048(6) 0.036(6) 0.041(6) -0.006(5) 0.012(5) -0.001(5)
N5 0.042(6) 0.060(7) 0.035(6) -0.008(5) 0.007(5) -0.001(5)
C1 0.039(7) 0.036(7) 0.037(7) 0.006(5) 0.010(5) -0.001(5)
C2 0.037(7) 0.041(7) 0.034(6) 0.003(6) -0.008(5) -0.010(6)
C3 0.053(8) 0.038(7) 0.037(7) 0.000(6) -0.001(6) 0.001(6)
C4 0.053(8) 0.050(8) 0.033(6) 0.002(6) 0.015(6) -0.002(6)
C5 0.069(9) 0.033(7) 0.049(8) -0.005(6) 0.020(7) -0.005(7)
C6 0.047(7) 0.037(7) 0.040(7) 0.000(6) 0.007(6) 0.000(6)
C7 0.054(8) 0.042(7) 0.045(7) 0.001(6) 0.020(6) 0.009(6)
C8 0.057(8) 0.037(7) 0.045(7) 0.012(6) 0.006(6) 0.014(6)
C9 0.032(6) 0.037(7) 0.048(7) 0.008(6) 0.016(5) 0.006(5)
C10 0.040(7) 0.045(7) 0.039(7) 0.013(6) 0.009(5) 0.007(6)
C11 0.031(6) 0.032(6) 0.045(7) 0.011(6) 0.001(5) 0.008(5)
C12 0.037(7) 0.033(7) 0.054(8) 0.012(6) 0.013(6) 0.004(5)
C13 0.052(8) 0.032(6) 0.038(7) -0.008(5) 0.007(6) 0.007(6)
C14 0.068(10) 0.050(9) 0.058(9) 0.015(7) -0.008(7) -0.017(8)
C15 0.078(11) 0.047(9) 0.073(11) 0.025(8) -0.029(9) -0.027(8)
C16 0.108(15) 0.040(9) 0.104(15) 0.010(9) -0.045(12) -0.023(9)
C17 0.120(16) 0.039(9) 0.079(12) 0.011(8) -0.047(11) -0.028(10)
C18 0.071(10) 0.034(8) 0.078(11) 0.010(7) -0.025(9) -0.007(7)
C19 0.045(7) 0.031(6) 0.045(7) 0.006(6) -0.007(6) -0.008(6)
C20 0.045(7) 0.041(7) 0.034(6) -0.003(5) 0.009(6) -0.009(6)
C21 0.024(6) 0.054(8) 0.041(7) 0.003(6) 0.002(5) 0.005(5)
C22 0.038(7) 0.041(7) 0.028(6) -0.004(5) 0.011(5) -0.004(5)
C23 0.034(6) 0.039(7) 0.035(6) -0.005(5) 0.005(5) 0.008(5)
C24 0.046(8) 0.049(8) 0.054(8) 0.002(7) 0.008(6) 0.004(6)
C25 0.040(8) 0.059(10) 0.076(11) 0.005(8) -0.008(7) 0.011(7)
C26 0.039(8) 0.039(8) 0.089(12) -0.008(8) -0.002(7) 0.005(6)
C27 0.057(9) 0.036(8) 0.092(12) -0.017(8) -0.004(8) 0.013(7)
C28 0.044(8) 0.039(7) 0.062(9) -0.009(7) 0.004(6) 0.002(6)
C29 0.062(9) 0.059(9) 0.039(7) 0.001(7) -0.004(7) 0.006(7)
C30 0.062(9) 0.079(11) 0.038(8) -0.015(8) -0.004(7) 0.013(8)
C31 0.088(12) 0.055(9) 0.036(8) -0.006(7) 0.006(8) 0.010(8)
C32 0.041(7) 0.071(10) 0.044(8) 0.009(7) 0.011(6) 0.029(7)
C33 0.048(8) 0.061(9) 0.033(7) 0.013(6) 0.009(6) 0.003(7)
C34 0.050(8) 0.045(7) 0.029(6) 0.007(6) 0.004(5) 0.010(6)
C35 0.048(7) 0.038(7) 0.032(6) 0.005(5) 0.016(5) 0.001(6)
C36 0.046(8) 0.053(8) 0.041(7) 0.010(6) -0.007(6) 0.010(6)
C37 0.058(9) 0.046(8) 0.041(7) 0.007(6) 0.010(6) 0.004(7)
C38 0.055(9) 0.057(9) 0.058(9) -0.001(8) 0.007(7) 0.004(7)
C39 0.082(14) 0.102(16) 0.116(17) -0.054(14) -0.034(12) 0.031(12)
C40 0.118(19) 0.15(2) 0.095(16) -0.061(16) -0.059(14) 0.044(17)
C41 0.091(14) 0.098(16) 0.086(15) -0.056(13) 0.004(12) 0.000(12)
C42 0.109(15) 0.075(12) 0.047(9) -0.015(9) 0.009(10) -0.027(11)
C43 0.110(15) 0.055(10) 0.047(9) 0.003(8) 0.010(9) -0.004(10)
C44 0.046(7) 0.037(7) 0.038(7) -0.002(6) 0.010(6) -0.006(6)
C45 0.064(9) 0.041(8) 0.039(7) -0.004(6) 0.005(6) 0.002(7)
C46 0.057(8) 0.045(8) 0.034(7) -0.003(6) -0.006(6) -0.007(6)
C47 0.045(8) 0.052(8) 0.048(8) 0.013(7) 0.010(6) -0.001(6)
C48 0.038(7) 0.046(7) 0.034(6) -0.001(6) 0.008(5) 0.001(6)
C49 0.043(7) 0.034(6) 0.033(6) -0.001(5) 0.000(5) 0.002(5)
C50 0.045(7) 0.035(7) 0.036(7) -0.004(5) -0.003(5) -0.005(6)
C51 0.067(9) 0.029(6) 0.041(7) 0.006(5) 0.027(6) 0.008(6)
C52 0.059(8) 0.046(8) 0.041(7) -0.002(6) 0.019(6) -0.001(7)
C53 0.071(10) 0.033(7) 0.052(8) 0.005(6) 0.015(7) 0.001(7)
C54 0.059(9) 0.043(8) 0.053(8) 0.001(7) 0.008(7) -0.002(7)
C55 0.072(11) 0.051(9) 0.081(12) 0.005(9) 0.021(9) -0.005(8)
C56 0.090(12) 0.054(10) 0.056(9) -0.008(8) 0.029(9) -0.005(9)
C57 0.101(13) 0.055(10) 0.062(10) 0.002(8) 0.040(10) -0.008(9)
C58 0.073(10) 0.037(8) 0.071(10) -0.001(7) 0.023(8) -0.005(7)
C59 0.081(12) 0.061(10) 0.080(12) 0.020(9) 0.031(10) 0.023(9)
C60 0.075(12) 0.078(12) 0.097(14) 0.039(11) 0.050(11) 0.023(10)
C61 0.069(8) 0.088(9) 0.096(9) 0.035(8) 0.027(7) -0.003(7)
C62 0.077(9) 0.082(9) 0.093(9) 0.012(8) 0.009(7) -0.001(7)
C63 0.042(9) 0.066(11) 0.125(16) 0.027(11) 0.026(9) 0.004(8)
C64 0.047(9) 0.062(10) 0.085(12) 0.030(9) 0.021(8) 0.003(7)
C65 0.056(9) 0.057(10) 0.066(10) 0.025(8) 0.009(8) 0.002(8)
C66 0.051(8) 0.048(8) 0.053(8) 0.017(7) 0.001(7) 0.002(7)
C67 0.030(6) 0.057(8) 0.036(6) 0.016(6) 0.006(5) -0.001(6)
C68 0.047(7) 0.047(8) 0.030(6) 0.001(6) -0.003(5) -0.011(6)
C69 0.073(11) 0.065(11) 0.059(10) 0.001(8) -0.005(8) -0.025(9)
C70 0.087(13) 0.055(11) 0.101(15) 0.002(10) 0.017(12) -0.013(10)
C71 0.075(11) 0.052(10) 0.068(11) -0.006(8) 0.010(9) -0.007(8)
C72 0.064(10) 0.062(10) 0.046(8) 0.005(7) 0.000(7) -0.001(8)
C73 0.055(9) 0.050(8) 0.053(9) 0.004(7) 0.000(7) -0.008(7)
C74 0.040(7) 0.046(8) 0.040(7) 0.011(6) 0.005(6) 0.014(6)
C75 0.044(8) 0.061(9) 0.064(9) -0.005(8) 0.012(7) -0.013(7)
C76 0.049(8) 0.058(9) 0.054(9) 0.008(7) -0.001(7) 0.014(7)

loop_
_atom_type_symbol
_atom_type_description
_atom_type_scat_dispersion_real
_atom_type_scat_dispersion_imag
_atom_type_scat_source
C C 0.0033 0.0016 'International Tables Vol C Tables 4.2.6.8 and 6.1.1.4'
H H 0.0000 0.0000 'International Tables Vol C Tables 4.2.6.8 and 6.1.1.4'
Lu Lu -0.4720 5.8584 'International Tables Vol C Tables 4.2.6.8 and 6.1.1.4'
N N 0.0061 0.0033 'International Tables Vol C Tables 4.2.6.8 and 6.1.1.4'
O O 0.0106 0.0060 'International Tables Vol C Tables 4.2.6.8 and 6.1.1.4'

loop_
_geom_angle_atom_site_label_1
_geom_angle_atom_site_label_2
_geom_angle_atom_site_label_3
_geom_angle
_geom_angle_site_symmetry_1
_geom_angle_site_symmetry_3
O1 Lu1 Lu1 36.22(19) . 3_656
O1 Lu1 Lu1 36.2(2) 3_656 3_656
O1 Lu1 O1 72.5(3) 3_656 .
O1 Lu1 N1 67.3(3) . .
O1 Lu1 N1 125.8(3) 3_656 .
O1 Lu1 N2 131.5(3) . .
O1 Lu1 N2 141.2(3) 3_656 .
O2 Lu1 Lu1 130.7(2) . 3_656
O2 Lu1 O1 94.9(3) . 3_656
O2 Lu1 O1 165.2(3) . .
O2 Lu1 O12 85.2(3) . .
O2 Lu1 N1 127.4(3) . .
O2 Lu1 N2 63.2(3) . .
O4 Lu1 Lu1 119.3(2) . 3_656
O4 Lu1 O1 90.0(3) . .
O4 Lu1 O1 142.2(3) . 3_656
O4 Lu1 O2 96.0(3) . .
O4 Lu1 O5 73.7(3) . .
O4 Lu1 O12 140.4(3) . .
O4 Lu1 N1 72.7(3) . .
O4 Lu1 N2 75.0(3) . .
O5 Lu1 Lu1 77.9(2) . 3_656
O5 Lu1 O1 72.4(3) . 3_656
O5 Lu1 O1 87.9(3) . .
O5 Lu1 O2 80.8(3) . .
O5 Lu1 O12 144.6(3) . .
O5 Lu1 N1 137.8(3) . .
O5 Lu1 N2 128.7(3) . .
O12 Lu1 Lu1 87.2(2) . 3_656
O12 Lu1 O1 76.6(3) . 3_656
O12 Lu1 O1 98.8(3) . .
O12 Lu1 N1 75.3(3) . .
O12 Lu1 N2 70.3(3) . .
N1 Lu1 Lu1 97.1(2) . 3_656
N1 Lu1 N2 64.3(3) . .
N2 Lu1 Lu1 153.4(2) . 3_656
O6 Lu2 O7 72.5(3) . .
O6 Lu2 O8 76.4(3) . .
O6 Lu2 O9 125.8(3) . .
O6 Lu2 O10 143.6(3) . .
O6 Lu2 O11 73.9(3) . .
O6 Lu2 N3 86.8(3) . .
O6 Lu2 N4 134.8(3) . .
O7 Lu2 O9 71.9(4) . .
O7 Lu2 N3 91.4(3) . .
O7 Lu2 N4 75.1(3) . .
O8 Lu2 O7 102.2(3) . .
O8 Lu2 O9 72.8(3) . .
O8 Lu2 O10 83.5(3) . .
O8 Lu2 O11 79.2(3) . .
O8 Lu2 N3 153.9(3) . .
O8 Lu2 N4 141.7(3) . .
O9 Lu2 N3 133.1(3) . .
O9 Lu2 N4 70.1(3) . .
O10 Lu2 O7 142.3(4) . .
O10 Lu2 O9 74.5(4) . .
O10 Lu2 O11 72.7(4) . .
O10 Lu2 N3 99.4(3) . .
O10 Lu2 N4 77.9(4) . .
O11 Lu2 O7 145.0(3) . .
O11 Lu2 O9 138.7(3) . .
O11 Lu2 N3 77.1(3) . .
O11 Lu2 N4 125.0(3) . .
N4 Lu2 N3 63.2(3) . .
Lu1 O1 Lu1 107.5(3) 3_656 .
C2 O1 Lu1 125.4(7) . 3_656
C2 O1 Lu1 120.7(7) . .
C11 O2 Lu1 123.1(8) . .
N4 O3 H3 109.5 . .
C20 O4 Lu1 137.3(8) . .
C22 O5 Lu1 136.7(8) . .
C35 O6 Lu2 129.8(8) . .
C37 O7 Lu2 128.4(8) . .
C50 O8 Lu2 138.2(8) . .
C52 O9 Lu2 136.1(9) . .
C65 O10 Lu2 130.7(10) . .
C67 O11 Lu2 129.3(8) . .
C74 O12 Lu1 137.5(8) . .
C1 N1 Lu1 117.0(7) . .
C9 N1 Lu1 122.0(8) . .
C9 N1 C1 120.6(11) . .
N3 N2 Lu1 119.7(7) . .
C10 N2 Lu1 120.1(8) . .
C10 N2 N3 120.0(10) . .
N2 N3 Lu2 129.7(7) . .
C11 N3 Lu2 120.5(8) . .
C11 N3 N2 107.4(9) . .
O3 N4 Lu2 121.0(7) . .
C12 N4 Lu2 125.1(9) . .
C12 N4 O3 113.8(10) . .
C74 N5 C75 122.1(13) . .
C74 N5 C76 120.6(12) . .
C75 N5 C76 117.3(11) . .
N1 C1 C2 116.2(11) . .
N1 C1 C6 121.9(11) . .
C6 C1 C2 121.9(11) . .
O1 C2 C1 117.4(11) . .
O1 C2 C3 125.9(11) . .
C3 C2 C1 116.7(12) . .
C2 C3 H3A 118.9 . .
C2 C3 C4 122.3(12) . .
C4 C3 H3A 118.9 . .
C3 C4 H4 119.3 . .
C5 C4 C3 121.5(12) . .
C5 C4 H4 119.3 . .
C4 C5 H5 120.6 . .
C4 C5 C6 118.7(12) . .
C6 C5 H5 120.6 . .
C1 C6 C5 118.8(12) . .
C1 C6 C7 116.9(12) . .
C7 C6 C5 124.3(12) . .
C6 C7 H7 119.6 . .
C8 C7 C6 120.7(12) . .
C8 C7 H7 119.6 . .
C7 C8 H8 121.1 . .
C7 C8 C9 117.8(12) . .
C9 C8 H8 121.1 . .
N1 C9 C8 122.1(12) . .
N1 C9 C10 116.4(11) . .
C8 C9 C10 121.4(11) . .
N2 C10 C9 116.8(11) . .
N2 C10 H10 121.6 . .
C9 C10 H10 121.6 . .
O2 C11 N3 126.3(12) . .
O2 C11 C12 117.6(10) . .
N3 C11 C12 115.9(10) . .
N4 C12 C11 113.0(11) . .
N4 C12 C13 125.2(12) . .
C13 C12 C11 121.8(11) . .
C12 C13 H13A 109.5 . .
C12 C13 H13B 109.5 . .
C12 C13 H13C 109.5 . .
H13A C13 H13B 109.5 . .
H13A C13 H13C 109.5 . .
H13B C13 H13C 109.5 . .
C15 C14 H14 119.1 . .
C19 C14 H14 119.1 . .
C19 C14 C15 121.8(14) . .
C14 C15 H15 120.7 . .
C16 C15 C14 118.6(15) . .
C16 C15 H15 120.7 . .
C15 C16 H16 118.9 . .
C17 C16 C15 122.2(15) . .
C17 C16 H16 118.9 . .
C16 C17 H17 120.8 . .
C16 C17 C18 118.4(15) . .
C18 C17 H17 120.8 . .
C17 C18 H18 119.7 . .
C19 C18 C17 120.6(14) . .
C19 C18 H18 119.7 . .
C14 C19 C20 119.3(12) . .
C18 C19 C14 118.4(13) . .
C18 C19 C20 122.3(12) . .
O4 C20 C19 117.4(11) . .
O4 C20 C21 121.4(11) . .
C21 C20 C19 121.2(11) . .
C20 C21 H21 118.0 . .
C22 C21 C20 123.9(11) . .
C22 C21 H21 118.0 . .
O5 C22 C21 123.2(11) . .
O5 C22 C23 117.7(11) . .
C21 C22 C23 119.1(11) . .
C24 C23 C22 124.6(12) . .
C24 C23 C28 119.0(12) . .
C28 C23 C22 116.4(11) . .
C23 C24 H24 119.7 . .
C23 C24 C25 120.5(14) . .
C25 C24 H24 119.7 . .
C24 C25 H25 119.3 . .
C26 C25 C24 121.4(13) . .
C26 C25 H25 119.3 . .
C25 C26 H26 121.3 . .
C25 C26 C27 117.4(13) . .
C27 C26 H26 121.3 . .
C26 C27 H27 119.2 . .
C28 C27 C26 121.5(15) . .
C28 C27 H27 119.2 . .
C23 C28 H28 120.0 . .
C27 C28 C23 120.0(13) . .
C27 C28 H28 120.0 . .
C30 C29 H29 120.2 . .
C34 C29 H29 120.2 . .
C34 C29 C30 119.7(13) . .
C29 C30 H30 120.4 . .
C31 C30 C29 119.2(14) . .
C31 C30 H30 120.4 . .
C30 C31 H31 120.2 . .
C32 C31 C30 119.6(15) . .
C32 C31 H31 120.2 . .
C31 C32 H32 119.0 . .
C31 C32 C33 122.0(13) . .
C33 C32 H32 119.0 . .
C32 C33 H33 119.8 . .
C32 C33 C34 120.5(14) . .
C34 C33 H33 119.8 . .
C29 C34 C35 116.7(12) . .
C33 C34 C29 119.0(13) . .
C33 C34 C35 124.3(13) . .
O6 C35 C34 116.7(11) . .
O6 C35 C36 121.8(11) . .
C36 C35 C34 121.5(11) . .
C35 C36 H36 118.2 . .
C37 C36 C35 123.6(12) . .
C37 C36 H36 118.2 . .
O7 C37 C36 124.0(13) . .
O7 C37 C38 115.0(12) . .
C36 C37 C38 121.0(13) . .
C39 C38 C37 122.4(15) . .
C39 C38 C43 117.7(16) . .
C43 C38 C37 119.9(14) . .
C38 C39 H39 120.2 . .
C38 C39 C40 120(2) . .
C40 C39 H39 120.2 . .
C39 C40 H40 120.1 . .
C41 C40 C39 120(2) . .
C41 C40 H40 120.1 . .
C40 C41 H41 120.0 . .
C42 C41 C40 120.0(18) . .
C42 C41 H41 120.0 . .
C41 C42 H42 119.7 . .
C41 C42 C43 121(2) . .
C43 C42 H42 119.7 . .
C38 C43 H43 118.9 . .
C42 C43 C38 122.2(18) . .
C42 C43 H43 118.9 . .
C45 C44 H44 120.5 . .
C45 C44 C49 119.1(12) . .
C49 C44 H44 120.5 . .
C44 C45 H45 119.3 . .
C46 C45 C44 121.5(13) . .
C46 C45 H45 119.3 . .
C45 C46 H46 119.4 . .
C47 C46 C45 121.3(14) . .
C47 C46 H46 119.4 . .
C46 C47 H47 120.5 . .
C46 C47 C48 119.0(13) . .
C48 C47 H47 120.5 . .
C47 C48 H48 119.8 . .
C49 C48 C47 120.4(12) . .
C49 C48 H48 119.8 . .
C44 C49 C50 117.7(11) . .
C48 C49 C44 118.7(12) . .
C48 C49 C50 123.6(11) . .
O8 C50 C49 117.4(11) . .
O8 C50 C51 122.7(12) . .
C51 C50 C49 119.9(11) . .
C50 C51 H51 117.9 . .
C52 C51 C50 124.3(12) . .
C52 C51 H51 117.9 . .
O9 C52 C51 123.0(12) . .
O9 C52 C53 115.5(12) . .
C51 C52 C53 121.2(12) . .
C54 C53 C52 118.3(13) . .
C58 C53 C52 122.7(13) . .
C58 C53 C54 119.0(14) . .
C53 C54 H54 120.2 . .
C55 C54 C53 119.6(15) . .
C55 C54 H54 120.2 . .
C54 C55 H55 119.6 . .
C54 C55 C56 120.8(16) . .
C56 C55 H55 119.6 . .
C55 C56 H56 120.5 . .
C57 C56 C55 119.0(16) . .
C57 C56 H56 120.5 . .
C56 C57 H57 119.5 . .
C56 C57 C58 121.0(15) . .
C58 C57 H57 119.5 . .
C53 C58 C57 120.5(14) . .
C53 C58 H58 119.8 . .
C57 C58 H58 119.8 . .
C60 C59 H59 117.9 . .
C64 C59 H59 117.9 . .
C64 C59 C60 124(2) . .
C59 C60 H60 123.0 . .
C61 C60 C59 114(2) . .
C61 C60 H60 123.0 . .
C60 C61 H61 117.6 . .
C62 C61 C60 125(2) . .
C62 C61 H61 117.6 . .
C61 C62 H62 121.5 . .
C63 C62 C61 117(2) . .
C63 C62 H62 121.5 . .
C62 C63 H63 117.9 . .
C62 C63 C64 124(2) . .
C64 C63 H63 117.9 . .
C59 C64 C63 115.5(16) . .
C59 C64 C65 120.1(17) . .
C63 C64 C65 124.3(18) . .
O10 C65 C64 115.2(15) . .
O10 C65 C66 123.7(15) . .
C66 C65 C64 121.0(15) . .
C65 C66 H66 118.2 . .
C65 C66 C67 123.5(14) . .
C67 C66 H66 118.2 . .
O11 C67 C66 123.5(14) . .
O11 C67 C68 115.7(11) . .
C66 C67 C68 120.8(12) . .
C69 C68 C67 122.0(13) . .
C73 C68 C67 118.1(12) . .
C73 C68 C69 119.7(15) . .
C68 C69 H69 120.4 . .
C68 C69 C70 119.2(17) . .
C70 C69 H69 120.4 . .
C69 C70 H70 120.0 . .
C71 C70 C69 120.0(17) . .
C71 C70 H70 120.0 . .
C70 C71 H71 119.1 . .
C72 C71 C70 121.8(17) . .
C72 C71 H71 119.1 . .
C71 C72 H72 121.0 . .
C71 C72 C73 118.0(16) . .
C73 C72 H72 121.0 . .
C68 C73 C72 121.3(14) . .
C68 C73 H73 119.4 . .
C72 C73 H73 119.4 . .
O12 C74 N5 123.5(12) . .
O12 C74 H74 118.3 . .
N5 C74 H74 118.3 . .
N5 C75 H75A 109.5 . .
N5 C75 H75B 109.5 . .
N5 C75 H75C 109.5 . .
H75A C75 H75B 109.5 . .
H75A C75 H75C 109.5 . .
H75B C75 H75C 109.5 . .
N5 C76 H76A 109.5 . .
N5 C76 H76B 109.5 . .
N5 C76 H76C 109.5 . .
H76A C76 H76B 109.5 . .
H76A C76 H76C 109.5 . .
H76B C76 H76C 109.5 . .

loop_
_geom_bond_atom_site_label_1
_geom_bond_atom_site_label_2
_geom_bond_distance
_geom_bond_site_symmetry_2
Lu1 Lu1 3.7777(11) 3_656
Lu1 O1 2.341(8) 3_656
Lu1 O1 2.342(8) .
Lu1 O2 2.286(9) .
Lu1 O4 2.222(8) .
Lu1 O5 2.260(8) .
Lu1 O12 2.307(8) .
Lu1 N1 2.435(10) .
Lu1 N2 2.506(9) .
Lu2 O6 2.242(8) .
Lu2 O7 2.298(9) .
Lu2 O8 2.258(8) .
Lu2 O9 2.300(9) .
Lu2 O10 2.270(10) .
Lu2 O11 2.274(9) .
Lu2 N3 2.479(10) .
Lu2 N4 2.477(10) .
O1 Lu1 2.341(8) 3_656
O1 C2 1.318(15) .
O2 C11 1.263(14) .
O3 H3 0.8400 .
O3 N4 1.371(14) .
O4 C20 1.272(15) .
O5 C22 1.276(14) .
O6 C35 1.286(15) .
O7 C37 1.290(16) .
O8 C50 1.250(15) .
O9 C52 1.292(16) .
O10 C65 1.288(19) .
O11 C67 1.249(15) .
O12 C74 1.229(16) .
N1 C1 1.350(16) .
N1 C9 1.305(15) .
N2 N3 1.386(14) .
N2 C10 1.274(16) .
N3 C11 1.336(15) .
N4 C12 1.287(16) .
N5 C74 1.341(16) .
N5 C75 1.441(18) .
N5 C76 1.460(19) .
C1 C2 1.446(17) .
C1 C6 1.405(18) .
C2 C3 1.365(18) .
C3 H3A 0.9500 .
C3 C4 1.407(19) .
C4 H4 0.9500 .
C4 C5 1.381(19) .
C5 H5 0.9500 .
C5 C6 1.425(19) .
C6 C7 1.406(18) .
C7 H7 0.9500 .
C7 C8 1.381(19) .
C8 H8 0.9500 .
C8 C9 1.417(18) .
C9 C10 1.472(18) .
C10 H10 0.9500 .
C11 C12 1.497(19) .
C12 C13 1.477(17) .
C13 H13A 0.9800 .
C13 H13B 0.9800 .
C13 H13C 0.9800 .
C14 H14 0.9500 .
C14 C15 1.37(2) .
C14 C19 1.373(19) .
C15 H15 0.9500 .
C15 C16 1.36(2) .
C16 H16 0.9500 .
C16 C17 1.35(2) .
C17 H17 0.9500 .
C17 C18 1.41(2) .
C18 H18 0.9500 .
C18 C19 1.370(19) .
C19 C20 1.472(17) .
C20 C21 1.432(18) .
C21 H21 0.9500 .
C21 C22 1.390(18) .
C22 C23 1.510(17) .
C23 C24 1.361(18) .
C23 C28 1.402(19) .
C24 H24 0.9500 .
C24 C25 1.40(2) .
C25 H25 0.9500 .
C25 C26 1.37(2) .
C26 H26 0.9500 .
C26 C27 1.41(2) .
C27 H27 0.9500 .
C27 C28 1.37(2) .
C28 H28 0.9500 .
C29 H29 0.9500 .
C29 C30 1.42(2) .
C29 C34 1.393(19) .
C30 H30 0.9500 .
C30 C31 1.40(2) .
C31 H31 0.9500 .
C31 C32 1.34(2) .
C32 H32 0.9500 .
C32 C33 1.37(2) .
C33 H33 0.9500 .
C33 C34 1.382(18) .
C34 C35 1.488(18) .
C35 C36 1.407(19) .
C36 H36 0.9500 .
C36 C37 1.38(2) .
C37 C38 1.52(2) .
C38 C39 1.37(2) .
C38 C43 1.37(2) .
C39 H39 0.9500 .
C39 C40 1.41(3) .
C40 H40 0.9500 .
C40 C41 1.36(3) .
C41 H41 0.9500 .
C41 C42 1.32(3) .
C42 H42 0.9500 .
C42 C43 1.36(2) .
C43 H43 0.9500 .
C44 H44 0.9500 .
C44 C45 1.367(19) .
C44 C49 1.394(17) .
C45 H45 0.9500 .
C45 C46 1.354(19) .
C46 H46 0.9500 .
C46 C47 1.34(2) .
C47 H47 0.9500 .
C47 C48 1.406(19) .
C48 H48 0.9500 .
C48 C49 1.380(17) .
C49 C50 1.510(17) .
C50 C51 1.419(18) .
C51 H51 0.9500 .
C51 C52 1.386(18) .
C52 C53 1.475(19) .
C53 C54 1.42(2) .
C53 C58 1.36(2) .
C54 H54 0.9500 .
C54 C55 1.36(2) .
C55 H55 0.9500 .
C55 C56 1.41(2) .
C56 H56 0.9500 .
C56 C57 1.35(2) .
C57 H57 0.9500 .
C57 C58 1.41(2) .
C58 H58 0.9500 .
C59 H59 0.9500 .
C59 C60 1.40(2) .
C59 C64 1.36(3) .
C60 H60 0.9500 .
C60 C61 1.39(3) .
C61 H61 0.9500 .
C61 C62 1.35(3) .
C62 H62 0.9500 .
C62 C63 1.32(3) .
C63 H63 0.9500 .
C63 C64 1.41(2) .
C64 C65 1.50(2) .
C65 C66 1.37(2) .
C66 H66 0.9500 .
C66 C67 1.407(19) .
C67 C68 1.50(2) .
C68 C69 1.38(2) .
C68 C73 1.37(2) .
C69 H69 0.9500 .
C69 C70 1.41(3) .
C70 H70 0.9500 .
C70 C71 1.37(3) .
C71 H71 0.9500 .
C71 C72 1.36(2) .
C72 H72 0.9500 .
C72 C73 1.41(2) .
C73 H73 0.9500 .
C74 H74 0.9500 .
C75 H75A 0.9800 .
C75 H75B 0.9800 .
C75 H75C 0.9800 .
C76 H76A 0.9800 .
C76 H76B 0.9800 .
C76 H76C 0.9800 .

loop_
_geom_hbond_atom_site_label_D
_geom_hbond_atom_site_label_H
_geom_hbond_atom_site_label_A
_geom_hbond_distance_DH
_geom_hbond_distance_HA
_geom_hbond_distance_DA
_geom_hbond_angle_DHA
O3 H3 O9 0.84 1.99 2.596(13) 128.6

loop_
_geom_torsion_atom_site_label_1
_geom_torsion_atom_site_label_2
_geom_torsion_atom_site_label_3
_geom_torsion_atom_site_label_4
_geom_torsion
_geom_torsion_site_symmetry_1
Lu1 O1 C2 C1 -137.3(9) 3_656
Lu1 O1 C2 C1 11.2(14) .
Lu1 O1 C2 C3 41.1(16) 3_656
Lu1 O1 C2 C3 -170.5(10) .
Lu1 O2 C11 N3 -6.4(17) .
Lu1 O2 C11 C12 179.3(8) .
Lu1 O4 C20 C19 -157.6(9) .
Lu1 O4 C20 C21 23.7(19) .
Lu1 O5 C22 C21 -2.0(18) .
Lu1 O5 C22 C23 177.1(8) .
Lu1 O12 C74 N5 -178.2(8) .
Lu1 N1 C1 C2 -7.2(14) .
Lu1 N1 C1 C6 174.8(9) .
Lu1 N1 C9 C8 -175.5(9) .
Lu1 N1 C9 C10 -0.4(15) .
Lu1 N2 N3 Lu2 -161.4(5) .
Lu1 N2 N3 C11 1.0(11) .
Lu1 N2 C10 C9 8.4(15) .
Lu2 O6 C35 C34 -144.5(9) .
Lu2 O6 C35 C36 34.4(17) .
Lu2 O7 C37 C36 -24(2) .
Lu2 O7 C37 C38 156.1(9) .
Lu2 O8 C50 C49 -162.4(8) .
Lu2 O8 C50 C51 17(2) .
Lu2 O9 C52 C51 -7(2) .
Lu2 O9 C52 C53 179.3(10) .
Lu2 O10 C65 C64 -157.9(10) .
Lu2 O10 C65 C66 25(2) .
Lu2 O11 C67 C66 -36.9(17) .
Lu2 O11 C67 C68 143.3(9) .
Lu2 N3 C11 O2 167.5(9) .
Lu2 N3 C11 C12 -18.2(14) .
Lu2 N4 C12 C11 -2.8(15) .
Lu2 N4 C12 C13 179.6(9) .
O1 C2 C3 C4 -177.6(12) .
O2 C11 C12 N4 -171.7(11) .
O2 C11 C12 C13 5.9(18) .
O3 N4 C12 C11 179.9(10) .
O3 N4 C12 C13 2.4(19) .
O4 C20 C21 C22 -3(2) .
O5 C22 C23 C24 179.7(12) .
O5 C22 C23 C28 -1.2(16) .
O6 C35 C36 C37 6(2) .
O7 C37 C38 C39 -172.9(19) .
O7 C37 C38 C43 8(2) .
O8 C50 C51 C52 1(2) .
O9 C52 C53 C54 21(2) .
O9 C52 C53 C58 -160.6(15) .
O10 C65 C66 C67 3(2) .
O11 C67 C68 C69 -153.4(13) .
O11 C67 C68 C73 21.4(17) .
N1 C1 C2 O1 -2.2(16) .
N1 C1 C2 C3 179.3(11) .
N1 C1 C6 C5 -178.3(12) .
N1 C1 C6 C7 0.6(19) .
N1 C9 C10 N2 -5.3(17) .
N2 N3 C11 O2 3.2(16) .
N2 N3 C11 C12 177.5(10) .
N3 N2 C10 C9 -177.6(10) .
N3 C11 C12 N4 13.4(16) .
N3 C11 C12 C13 -168.9(11) .
C1 N1 C9 C8 -2.8(18) .
C1 N1 C9 C10 172.3(11) .
C1 C2 C3 C4 0.7(19) .
C1 C6 C7 C8 -2(2) .
C2 C1 C6 C5 3.8(19) .
C2 C1 C6 C7 -177.4(12) .
C2 C3 C4 C5 0(2) .
C3 C4 C5 C6 1(2) .
C4 C5 C6 C1 -3(2) .
C4 C5 C6 C7 178.2(13) .
C5 C6 C7 C8 177.0(14) .
C6 C1 C2 O1 175.9(11) .
C6 C1 C2 C3 -2.6(18) .
C6 C7 C8 C9 1(2) .
C7 C8 C9 N1 2(2) .
C7 C8 C9 C10 -173.3(12) .
C8 C9 C10 N2 169.7(12) .
C9 N1 C1 C2 179.8(11) .
C9 N1 C1 C6 1.7(18) .
C10 N2 N3 Lu2 24.7(15) .
C10 N2 N3 C11 -173.0(11) .
C14 C15 C16 C17 1(4) .
C14 C19 C20 O4 -29(2) .
C14 C19 C20 C21 149.6(14) .
C15 C14 C19 C18 4(3) .
C15 C14 C19 C20 -178.9(17) .
C15 C16 C17 C18 2(4) .
C16 C17 C18 C19 -2(3) .
C17 C18 C19 C14 -1(3) .
C17 C18 C19 C20 -178.0(18) .
C18 C19 C20 O4 148.0(15) .
C18 C19 C20 C21 -33(2) .
C19 C14 C15 C16 -4(3) .
C19 C20 C21 C22 177.9(12) .
C20 C21 C22 O5 -6.2(19) .
C20 C21 C22 C23 174.6(11) .
C21 C22 C23 C24 -1.0(18) .
C21 C22 C23 C28 178.0(12) .
C22 C23 C24 C25 -178.9(13) .
C22 C23 C28 C27 -178.7(14) .
C23 C24 C25 C26 -2(2) .
C24 C23 C28 C27 0(2) .
C24 C25 C26 C27 -1(3) .
C25 C26 C27 C28 3(3) .
C26 C27 C28 C23 -3(3) .
C28 C23 C24 C25 2(2) .
C29 C30 C31 C32 -2(2) .
C29 C34 C35 O6 15.7(17) .
C29 C34 C35 C36 -163.2(13) .
C30 C29 C34 C33 0(2) .
C30 C29 C34 C35 177.1(13) .
C30 C31 C32 C33 1(2) .
C31 C32 C33 C34 0(2) .
C32 C33 C34 C29 0(2) .
C32 C33 C34 C35 -177.7(12) .
C33 C34 C35 O6 -167.0(12) .
C33 C34 C35 C36 14(2) .
C34 C29 C30 C31 1(2) .
C34 C35 C36 C37 -174.7(13) .
C35 C36 C37 O7 -11(2) .
C35 C36 C37 C38 169.2(13) .
C36 C37 C38 C39 7(3) .
C36 C37 C38 C43 -171.7(16) .
C37 C38 C39 C40 179(2) .
C37 C38 C43 C42 179.3(16) .
C38 C39 C40 C41 4(5) .
C39 C38 C43 C42 1(3) .
C39 C40 C41 C42 -3(4) .
C40 C41 C42 C43 1(4) .
C41 C42 C43 C38 0(3) .
C43 C38 C39 C40 -2(4) .
C44 C45 C46 C47 2(2) .
C44 C49 C50 O8 11.9(17) .
C44 C49 C50 C51 -167.2(12) .
C45 C44 C49 C48 -1.6(19) .
C45 C44 C49 C50 177.4(12) .
C45 C46 C47 C48 -1(2) .
C46 C47 C48 C49 -0.5(19) .
C47 C48 C49 C44 1.9(18) .
C47 C48 C49 C50 -177.0(12) .
C48 C49 C50 O8 -169.1(12) .
C48 C49 C50 C51 11.8(19) .
C49 C44 C45 C46 0(2) .
C49 C50 C51 C52 -179.9(13) .
C50 C51 C52 O9 -5(2) .
C50 C51 C52 C53 168.2(14) .
C51 C52 C53 C54 -153.1(14) .
C51 C52 C53 C58 26(2) .
C52 C53 C54 C55 -178.7(15) .
C52 C53 C58 C57 -179.7(15) .
C53 C54 C55 C56 -1(2) .
C54 C53 C58 C57 -1(2) .
C54 C55 C56 C57 -3(3) .
C55 C56 C57 C58 4(3) .
C56 C57 C58 C53 -2(3) .
C58 C53 C54 C55 2(2) .
C59 C60 C61 C62 0(3) .
C59 C64 C65 O10 26(2) .
C59 C64 C65 C66 -156.8(15) .
C60 C59 C64 C63 1(2) .
C60 C59 C64 C65 178.7(15) .
C60 C61 C62 C63 1(3) .
C61 C62 C63 C64 -1(3) .
C62 C63 C64 C59 0(3) .
C62 C63 C64 C65 -177.6(17) .
C63 C64 C65 O10 -156.4(15) .
C63 C64 C65 C66 21(2) .
C64 C59 C60 C61 -1(2) .
C64 C65 C66 C67 -174.2(13) .
C65 C66 C67 O11 3(2) .
C65 C66 C67 C68 -176.7(13) .
C66 C67 C68 C69 26.8(19) .
C66 C67 C68 C73 -158.4(12) .
C67 C68 C69 C70 173.8(14) .
C67 C68 C73 C72 -176.5(12) .
C68 C69 C70 C71 2(3) .
C69 C68 C73 C72 -1(2) .
C69 C70 C71 C72 0(3) .
C70 C71 C72 C73 -2(3) .
C71 C72 C73 C68 3(2) .
C73 C68 C69 C70 -1(2) .
C75 N5 C74 O12 177.3(13) .
C76 N5 C74 O12 -1(2) .
